data_1513305
loop_
_publ_author_name
'Nie, Li-Yue'
'Qin, Jiang-Jiang'
'Huang, Ying'
'Yan, Lan'
'Liu, Yu-Bo'
'Pan, Yue-Xing'
'Jin, Hui-Zi'
'Zhang, Wei-Dong'

_publ_section_title
;
 Sesquiterpenoids fromInula lineariifoliaInhibit Nitric Oxide Production
;
_journal_issue 6
_journal_name_full 'Journal of Natural Products'
_journal_page_first 1117
_journal_page_last 1120
_journal_paper_doi 10.1021/np100124a
_journal_volume 73
_journal_year 2010
_chemical_absolute_configuration unk
_chemical_formula_sum 'C15 H22 O3'
_chemical_formula_weight 250.33
_chemical_name_systematic
; 
 ? 
;
_space_group_IT_number 4
_symmetry_cell_setting monoclinic
_symmetry_space_group_name_Hall 'P 2yb'
_symmetry_space_group_name_H-M 'P 1 21 1'
_atom_sites_solution_hydrogens geom
_atom_sites_solution_primary direct
_atom_sites_solution_secondary difmap
_audit_creation_method SHELXL-97
_cell_angle_alpha 90.00
_cell_angle_beta 111.211(2)
_cell_angle_gamma 90.00
_cell_formula_units_Z 2
_cell_length_a 7.6657(9)
_cell_length_b 10.1466(12)
_cell_length_c 9.1327(11)
_cell_measurement_reflns_used 2000
_cell_measurement_temperature 293(2)
_cell_measurement_theta_max 55.497
_cell_measurement_theta_min 4.784
_cell_volume 662.23(14)
_computing_cell_refinement 'Bruker SMART'
_computing_data_collection 'Bruker SMART'
_computing_data_reduction 'Bruker SHELXTL'
_computing_molecular_graphics 'Bruker SHELXTL'
_computing_publication_material 'Bruker SHELXTL'
_computing_structure_refinement 'SHELXL-97 (Sheldrick, 1997)'
_computing_structure_solution 'SHELXS-97 (Sheldrick, 1990)'
_diffrn_ambient_temperature 293(2)
_diffrn_measured_fraction_theta_full 0.988
_diffrn_measured_fraction_theta_max 0.988
_diffrn_measurement_device_type 'CCD area detector'
_diffrn_measurement_method 'phi and omega scans'
_diffrn_radiation_monochromator graphite
_diffrn_radiation_source 'fine-focus sealed tube'
_diffrn_radiation_type MoK\a
_diffrn_radiation_wavelength 0.71073
_diffrn_reflns_av_R_equivalents 0.0234
_diffrn_reflns_av_sigmaI/netI 0.0266
_diffrn_reflns_limit_h_max 9
_diffrn_reflns_limit_h_min -7
_diffrn_reflns_limit_k_max 12
_diffrn_reflns_limit_k_min -13
_diffrn_reflns_limit_l_max 11
_diffrn_reflns_limit_l_min -11
_diffrn_reflns_number 3988
_diffrn_reflns_theta_full 27.49
_diffrn_reflns_theta_max 27.49
_diffrn_reflns_theta_min 2.39
_exptl_absorpt_coefficient_mu 0.086
_exptl_absorpt_correction_T_max 1.0000
_exptl_absorpt_correction_T_min 0.8051
_exptl_absorpt_correction_type empirical
_exptl_absorpt_process_details sadabs
_exptl_crystal_colour colorless
_exptl_crystal_density_diffrn 1.255
_exptl_crystal_density_method 'not measured'
_exptl_crystal_description prismatic
_exptl_crystal_F_000 272
_exptl_crystal_size_max 0.425
_exptl_crystal_size_mid 0.330
_exptl_crystal_size_min 0.278
_refine_diff_density_max 0.203
_refine_diff_density_min -0.191
_refine_diff_density_rms 0.036
_refine_ls_abs_structure_details 'Flack H D (1983), Acta Cryst. A39, 876-881'
_refine_ls_abs_structure_Flack -10(10)
_refine_ls_extinction_method none
_refine_ls_goodness_of_fit_ref 0.985
_refine_ls_hydrogen_treatment mixed
_refine_ls_matrix_type full
_refine_ls_number_parameters 173
_refine_ls_number_reflns 1582
_refine_ls_number_restraints 3
_refine_ls_restrained_S_all 0.984
_refine_ls_R_factor_all 0.0391
_refine_ls_R_factor_gt 0.0361
_refine_ls_shift/su_max 0.000
_refine_ls_shift/su_mean 0.000
_refine_ls_structure_factor_coef Fsqd
_refine_ls_weighting_details 'calc w=1/[\s^2^(Fo^2^)+(0.0591P)^2^+0.0000P] where P=(Fo^2^+2Fc^2^)/3'
_refine_ls_weighting_scheme calc
_refine_ls_wR_factor_gt 0.0872
_refine_ls_wR_factor_ref 0.0884
_reflns_number_gt 1428
_reflns_number_total 1582
_reflns_threshold_expression >2sigma(I)
_cod_data_source_file np100124asup1.cif
_cod_data_source_block cd29315
_cod_depositor_comments
;
The following automatic conversions were performed:

'_symmetry_cell_setting' value 'Monoclinic' changed to 'monoclinic'
according to /home/saulius/struct/CIF-dictionaries/cif_core.dic
dictionary named 'cif_core.dic' version 2.4.2 from 2011-04-26.

Automatic conversion script
Id: cif_fix_values 1891 2012-01-12 08:04:46Z andrius 
;
_cod_original_sg_symbol_H-M P2(1)
_cod_database_code 1513305

loop_
_symmetry_equiv_pos_as_xyz
'x, y, z'
'-x, y+1/2, -z'

loop_
_atom_site_label
_atom_site_type_symbol
_atom_site_fract_x
_atom_site_fract_y
_atom_site_fract_z
_atom_site_U_iso_or_equiv
_atom_site_adp_type
_atom_site_occupancy
_atom_site_symmetry_multiplicity
_atom_site_calc_flag
_atom_site_refinement_flags
O1 O 0.5863(2) 0.22696(15) 0.60045(17) 0.0416(4) Uani 1 1 d D
O2 O 0.4673(2) 0.56330(13) 0.68022(17) 0.0364(3) Uani 1 1 d D
O3 O -0.1300(2) 0.15533(17) 0.87225(18) 0.0544(5) Uani 1 1 d .
C1 C 0.5649(3) 0.3663(2) 0.5884(2) 0.0347(4) Uani 1 1 d .
H1 H 0.6898 0.4059 0.6325 0.042 Uiso 1 1 calc R
C2 C 0.4825(3) 0.4019(2) 0.4155(2) 0.0396(5) Uani 1 1 d .
H2A H 0.5475 0.3527 0.3598 0.048 Uiso 1 1 calc R
H2B H 0.5035 0.4949 0.4037 0.048 Uiso 1 1 calc R
C3 C 0.2741(3) 0.3735(2) 0.3412(2) 0.0385(4) Uani 1 1 d .
H3A H 0.2558 0.2789 0.3332 0.046 Uiso 1 1 calc R
H3B H 0.2278 0.4091 0.2354 0.046 Uiso 1 1 calc R
C4 C 0.1589(3) 0.4307(2) 0.4314(2) 0.0327(4) Uani 1 1 d .
H4 H 0.1734 0.5267 0.4323 0.039 Uiso 1 1 calc R
C5 C 0.2345(2) 0.38380(18) 0.6053(2) 0.0284(4) Uani 1 1 d .
C6 C 0.1317(3) 0.45616(19) 0.6984(2) 0.0344(4) Uani 1 1 d .
H6A H 0.0012 0.4298 0.6576 0.041 Uiso 1 1 calc R
H6B H 0.1364 0.5501 0.6807 0.041 Uiso 1 1 calc R
C7 C 0.2117(3) 0.4302(2) 0.8765(2) 0.0369(4) Uani 1 1 d .
H7 H 0.1564 0.4971 0.9239 0.044 Uiso 1 1 calc R
C8 C 0.4232(3) 0.4524(2) 0.9461(2) 0.0437(5) Uani 1 1 d .
H8A H 0.4481 0.5463 0.9495 0.052 Uiso 1 1 calc R
H8B H 0.4710 0.4197 1.0531 0.052 Uiso 1 1 calc R
C9 C 0.5267(3) 0.3846(2) 0.8529(2) 0.0367(4) Uani 1 1 d .
H9A H 0.5185 0.2899 0.8630 0.044 Uiso 1 1 calc R
H9B H 0.6578 0.4090 0.8962 0.044 Uiso 1 1 calc R
C10 C 0.4461(2) 0.42207(19) 0.6790(2) 0.0296(4) Uani 1 1 d .
C11 C 0.1567(3) 0.3009(2) 0.9219(2) 0.0358(4) Uani 1 1 d .
C12 C 0.0268(3) 0.2031(2) 0.9211(2) 0.0372(4) Uani 1 1 d .
C13 C 0.2116(3) 0.2000(2) 1.0239(2) 0.0409(5) Uani 1 1 d .
H13 H 0.3059 0.1582 1.1052 0.049 Uiso 1 1 calc R
C14 C 0.2021(3) 0.23481(19) 0.6113(2) 0.0347(4) Uani 1 1 d .
H14A H 0.2726 0.2022 0.7145 0.052 Uiso 1 1 calc R
H14B H 0.2421 0.1909 0.5357 0.052 Uiso 1 1 calc R
H14C H 0.0714 0.2182 0.5873 0.052 Uiso 1 1 calc R
C15 C -0.0486(3) 0.4006(3) 0.3432(3) 0.0490(6) Uani 1 1 d .
H15A H -0.0880 0.4386 0.2401 0.073 Uiso 1 1 calc R
H15B H -0.1211 0.4372 0.3997 0.073 Uiso 1 1 calc R
H15C H -0.0667 0.3068 0.3346 0.073 Uiso 1 1 calc R
H1A H 0.666(3) 0.216(3) 0.689(2) 0.044(6) Uiso 1 1 d D
H2 H 0.436(3) 0.591(3) 0.591(2) 0.045(7) Uiso 1 1 d D

loop_
_atom_site_aniso_label
_atom_site_aniso_U_11
_atom_site_aniso_U_22
_atom_site_aniso_U_33
_atom_site_aniso_U_23
_atom_site_aniso_U_13
_atom_site_aniso_U_12
O1 0.0453(8) 0.0339(8) 0.0409(8) -0.0032(6) 0.0101(7) 0.0114(7)
O2 0.0454(8) 0.0254(7) 0.0372(8) -0.0051(6) 0.0134(6) -0.0073(6)
O3 0.0490(9) 0.0500(10) 0.0557(9) 0.0139(8) 0.0088(7) -0.0071(8)
C1 0.0317(9) 0.0311(10) 0.0437(11) -0.0033(8) 0.0168(8) -0.0006(8)
C2 0.0500(11) 0.0344(11) 0.0431(10) -0.0010(8) 0.0273(9) 0.0020(9)
C3 0.0518(11) 0.0346(10) 0.0298(9) -0.0017(8) 0.0156(8) 0.0010(9)
C4 0.0367(9) 0.0272(9) 0.0324(9) 0.0002(7) 0.0104(7) 0.0000(8)
C5 0.0299(8) 0.0257(9) 0.0301(8) -0.0010(7) 0.0114(7) -0.0005(7)
C6 0.0378(10) 0.0279(10) 0.0407(10) 0.0013(7) 0.0179(8) 0.0030(8)
C7 0.0484(11) 0.0314(10) 0.0372(9) -0.0038(8) 0.0234(8) 0.0021(9)
C8 0.0535(12) 0.0439(13) 0.0333(10) -0.0082(8) 0.0152(9) -0.0101(10)
C9 0.0370(10) 0.0372(11) 0.0312(9) -0.0005(8) 0.0068(7) -0.0026(9)
C10 0.0331(9) 0.0244(9) 0.0307(8) -0.0030(7) 0.0108(7) -0.0023(7)
C11 0.0423(10) 0.0382(10) 0.0303(9) -0.0035(8) 0.0173(7) 0.0051(9)
C12 0.0476(11) 0.0345(10) 0.0309(9) 0.0034(8) 0.0158(8) 0.0058(10)
C13 0.0482(11) 0.0417(12) 0.0319(9) 0.0031(8) 0.0132(8) 0.0110(10)
C14 0.0370(10) 0.0295(10) 0.0370(9) -0.0017(8) 0.0127(8) -0.0048(8)
C15 0.0402(11) 0.0516(14) 0.0438(11) 0.0019(10) 0.0015(9) -0.0024(10)

loop_
_atom_type_symbol
_atom_type_description
_atom_type_scat_dispersion_real
_atom_type_scat_dispersion_imag
_atom_type_scat_source
C C 0.0033 0.0000 'International Tables Vol C Tables 4.2.6.8 and 6.1.1.4'
H H 0.0000 0.0000 'International Tables Vol C Tables 4.2.6.8 and 6.1.1.4'
O O 0.0106 0.0000 'International Tables Vol C Tables 4.2.6.8 and 6.1.1.4'

loop_
_geom_angle_atom_site_label_1
_geom_angle_atom_site_label_2
_geom_angle_atom_site_label_3
_geom_angle
C1 O1 H1A 103.2(19)
C10 O2 H2 110.3(19)
O1 C1 C2 108.08(17)
O1 C1 C10 113.37(17)
C2 C1 C10 111.48(16)
O1 C1 H1 107.9
C2 C1 H1 107.9
C10 C1 H1 107.9
C1 C2 C3 113.26(15)
C1 C2 H2A 108.9
C3 C2 H2A 108.9
C1 C2 H2B 108.9
C3 C2 H2B 108.9
H2A C2 H2B 107.7
C2 C3 C4 114.05(16)
C2 C3 H3A 108.7
C4 C3 H3A 108.7
C2 C3 H3B 108.7
C4 C3 H3B 108.7
H3A C3 H3B 107.6
C3 C4 C15 109.56(16)
C3 C4 C5 111.13(16)
C15 C4 C5 114.09(16)
C3 C4 H4 107.2
C15 C4 H4 107.2
C5 C4 H4 107.2
C14 C5 C6 109.15(16)
C14 C5 C4 109.42(16)
C6 C5 C4 109.98(15)
C14 C5 C10 112.65(15)
C6 C5 C10 107.60(14)
C4 C5 C10 108.02(14)
C5 C6 C7 114.48(15)
C5 C6 H6A 108.6
C7 C6 H6A 108.6
C5 C6 H6B 108.6
C7 C6 H6B 108.6
H6A C6 H6B 107.6
C11 C7 C8 112.38(18)
C11 C7 C6 113.71(16)
C8 C7 C6 111.76(16)
C11 C7 H7 106.1
C8 C7 H7 106.1
C6 C7 H7 106.1
C9 C8 C7 112.95(15)
C9 C8 H8A 109.0
C7 C8 H8A 109.0
C9 C8 H8B 109.0
C7 C8 H8B 109.0
H8A C8 H8B 107.8
C8 C9 C10 111.83(16)
C8 C9 H9A 109.3
C10 C9 H9A 109.3
C8 C9 H9B 109.3
C10 C9 H9B 109.3
H9A C9 H9B 107.9
O2 C10 C9 103.71(15)
O2 C10 C1 106.37(15)
C9 C10 C1 111.76(16)
O2 C10 C5 110.29(15)
C9 C10 C5 110.62(15)
C1 C10 C5 113.55(14)
C13 C11 C12 60.63(16)
C13 C11 C7 144.86(19)
C12 C11 C7 153.77(19)
O3 C12 C13 150.1(2)
O3 C12 C11 152.28(19)
C13 C12 C11 57.59(15)
C11 C13 C12 61.78(15)
C11 C13 H13 149.1
C12 C13 H13 149.1
C5 C14 H14A 109.5
C5 C14 H14B 109.5
H14A C14 H14B 109.5
C5 C14 H14C 109.5
H14A C14 H14C 109.5
H14B C14 H14C 109.5
C4 C15 H15A 109.5
C4 C15 H15B 109.5
H15A C15 H15B 109.5
C4 C15 H15C 109.5
H15A C15 H15C 109.5
H15B C15 H15C 109.5

loop_
_geom_bond_atom_site_label_1
_geom_bond_atom_site_label_2
_geom_bond_distance
O1 C1 1.423(2)
O1 H1A 0.825(16)
O2 C10 1.442(2)
O2 H2 0.816(16)
O3 C12 1.221(2)
C1 C2 1.516(3)
C1 C10 1.543(3)
C1 H1 0.9800
C2 C3 1.520(3)
C2 H2A 0.9700
C2 H2B 0.9700
C3 C4 1.524(3)
C3 H3A 0.9700
C3 H3B 0.9700
C4 C15 1.531(3)
C4 C5 1.555(2)
C4 H4 0.9800
C5 C14 1.536(3)
C5 C6 1.539(3)
C5 C10 1.563(2)
C6 C7 1.540(3)
C6 H6A 0.9700
C6 H6B 0.9700
C7 C11 1.482(3)
C7 C8 1.529(3)
C7 H7 0.9800
C8 C9 1.522(3)
C8 H8A 0.9700
C8 H8B 0.9700
C9 C10 1.529(2)
C9 H9A 0.9700
C9 H9B 0.9700
C11 C13 1.345(3)
C11 C12 1.404(3)
C12 C13 1.389(3)
C13 H13 0.9300
C14 H14A 0.9600
C14 H14B 0.9600
C14 H14C 0.9600
C15 H15A 0.9600
C15 H15B 0.9600
C15 H15C 0.9600

loop_
_geom_hbond_atom_site_label_D
_geom_hbond_atom_site_label_H
_geom_hbond_atom_site_label_A
_geom_hbond_distance_DH
_geom_hbond_distance_HA
_geom_hbond_distance_DA
_geom_hbond_angle_DHA
_geom_hbond_site_symmetry_A
O2 H2 O1 0.816(16) 2.180(19) 2.955(2) 159(2) 2_656
O1 H1A O3 0.825(16) 1.933(18) 2.741(2) 166(3) 1_655

loop_
_geom_torsion_atom_site_label_1
_geom_torsion_atom_site_label_2
_geom_torsion_atom_site_label_3
_geom_torsion_atom_site_label_4
_geom_torsion
O1 C1 C2 C3 76.6(2)
C10 C1 C2 C3 -48.7(2)
C1 C2 C3 C4 51.0(2)
C2 C3 C4 C15 178.00(17)
C2 C3 C4 C5 -55.0(2)
C3 C4 C5 C14 -67.1(2)
C15 C4 C5 C14 57.4(2)
C3 C4 C5 C6 173.02(16)
C15 C4 C5 C6 -62.5(2)
C3 C4 C5 C10 55.9(2)
C15 C4 C5 C10 -179.68(17)
C14 C5 C6 C7 67.1(2)
C4 C5 C6 C7 -172.85(16)
C10 C5 C6 C7 -55.4(2)
C5 C6 C7 C11 -77.5(2)
C5 C6 C7 C8 51.0(2)
C11 C7 C8 C9 81.0(2)
C6 C7 C8 C9 -48.3(2)
C7 C8 C9 C10 53.5(2)
C8 C9 C10 O2 59.2(2)
C8 C9 C10 C1 173.39(16)
C8 C9 C10 C5 -59.0(2)
O1 C1 C10 O2 169.36(15)
C2 C1 C10 O2 -68.40(19)
O1 C1 C10 C9 56.8(2)
C2 C1 C10 C9 179.07(16)
O1 C1 C10 C5 -69.1(2)
C2 C1 C10 C5 53.1(2)
C14 C5 C10 O2 -175.99(16)
C6 C5 C10 O2 -55.65(18)
C4 C5 C10 O2 63.04(18)
C14 C5 C10 C9 -61.9(2)
C6 C5 C10 C9 58.5(2)
C4 C5 C10 C9 177.19(15)
C14 C5 C10 C1 64.7(2)
C6 C5 C10 C1 -174.92(15)
C4 C5 C10 C1 -56.2(2)
C8 C7 C11 C13 18.2(4)
C6 C7 C11 C13 146.4(3)
C8 C7 C11 C12 -179.0(4)
C6 C7 C11 C12 -50.8(4)
C13 C11 C12 O3 178.2(4)
C7 C11 C12 O3 9.4(7)
C7 C11 C12 C13 -168.8(4)
C7 C11 C13 C12 171.4(3)
O3 C12 C13 C11 -178.3(4)
